data_7216876
loop_
_publ_author_name
'Banwell, Martin G.'
'McRae, Kenneth J.'
'Willis, Anthony C.'

_publ_section_title
;
 A chemoenzymatic synthesis of the carbobicyclic core associated with
 CP-225,917 and CP-263,114 (phomoidrides A and B)
;
_journal_issue 18
_journal_name_full 'Journal of the Chemical Society, Perkin Transactions 1'
_journal_page_first 2194
_journal_paper_doi 10.1039/b105376k
_journal_year 2001
_chemical_formula_moiety 'C25 H34 O9 '
_chemical_formula_sum 'C25 H34 O9'
_chemical_formula_weight 478.54
_space_group_IT_number 4
_symmetry_cell_setting monoclinic
_symmetry_Int_Tables_number 4
_symmetry_space_group_name_Hall 'P 2yb'
_symmetry_space_group_name_H-M 'P 1 21 1'
_audit_creation_date 1999-09-03
_audit_creation_method 'by teXsan v1.8'
_audit_update_record
;
1999-09-03 - Report on C25 H34 O9
by Anthony C. Willis
for Kenneth J. McRae and Martin G. Banwell
2000-11-06 - passes checkcif tests with minor warnings
;
_cell_angle_alpha 90
_cell_angle_beta 105.15(1)
_cell_angle_gamma 90
_cell_formula_units_Z 2
_cell_length_a 9.968(2)
_cell_length_b 10.083(2)
_cell_length_c 12.633(1)
_cell_measurement_reflns_used 21
_cell_measurement_temperature 193.2
_cell_measurement_theta_max 54.9
_cell_measurement_theta_min 51.5
_cell_volume 1225.6(4)
_computing_cell_refinement 'MSC/AFC Diffractometer Control'
_computing_data_collection 'MSC/AFC Diffractometer Control'
_computing_data_reduction 'teXsan (MSC, 1992-1997)'
_computing_publication_material 'teXsan (MSC, 1992-1997)'
_computing_structure_refinement 'teXsan (MSC, 1992-1997)'
_computing_structure_solution
;
SIR92 (Altomare, et. al. 1994)
;
_diffrn_ambient_temperature 193.2
_diffrn_measurement_device_details
;
Rigaku AFC6R diffractometer with extended arm and
evacuated collimator and beam tunnel.
Data cannot be collected beyond \y 60 deg in this configuration.
;
_diffrn_measurement_device_type 'Rigaku AFC6R'
_diffrn_measurement_method \w-2\q
_diffrn_orient_matrix_UB_11 0.01227
_diffrn_orient_matrix_UB_12 -0.03115
_diffrn_orient_matrix_UB_13 -0.07204
_diffrn_orient_matrix_UB_21 0.10139
_diffrn_orient_matrix_UB_22 0.02122
_diffrn_orient_matrix_UB_23 0.02495
_diffrn_orient_matrix_UB_31 0.01929
_diffrn_orient_matrix_UB_32 -0.09174
_diffrn_orient_matrix_UB_33 0.03023
_diffrn_radiation_detector 'scintillation counter'
_diffrn_radiation_monochromator graphite
_diffrn_radiation_source 'Rigaku rotating anode'
_diffrn_radiation_type 'Cu K\a'
_diffrn_radiation_wavelength 1.5418
_diffrn_reflns_av_R_equivalents 0.02404
_diffrn_reflns_av_sigmaI/netI 0.040
_diffrn_reflns_limit_h_max 11
_diffrn_reflns_limit_h_min -11
_diffrn_reflns_limit_k_max 0
_diffrn_reflns_limit_k_min -11
_diffrn_reflns_limit_l_max 14
_diffrn_reflns_limit_l_min -14
_diffrn_reflns_number 3876
_diffrn_reflns_reduction_process 'Lp corrections applied'
_diffrn_reflns_theta_max 60.15
_diffrn_reflns_theta_min 3.62
_diffrn_standards_decay_% -0.75
_diffrn_standards_interval_count 150
_diffrn_standards_number 3
_exptl_absorpt_coefficient_mu 0.819
_exptl_absorpt_correction_T_max 0.944
_exptl_absorpt_correction_T_min 0.790
_exptl_absorpt_correction_type analytical
_exptl_absorpt_process_details
;
analytical (de Meulenaer & Tompa, 1965)
;
_exptl_crystal_colour colorless
_exptl_crystal_density_diffrn 1.297
_exptl_crystal_density_meas ?
_exptl_crystal_description plate
_exptl_crystal_F_000 512.00
_exptl_crystal_size_max 0.34
_exptl_crystal_size_mid 0.30
_exptl_crystal_size_min 0.07
_refine_diff_density_max 0.44
_refine_diff_density_min -0.25
_refine_ls_abs_structure_details
;
The absolute configuration has been assigned
on the basis of the known chirality of synthetic precursors.
;
_refine_ls_extinction_coef 0.0000055(3)
_refine_ls_extinction_expression 'equ(3) Acta Cryst.(1968) A24, p213.'
_refine_ls_extinction_method 'Zachariasen (1967)'
_refine_ls_goodness_of_fit_all 2.839
_refine_ls_goodness_of_fit_ref 2.938
_refine_ls_hydrogen_treatment noref
_refine_ls_matrix_type full
_refine_ls_number_constraints 15
_refine_ls_number_parameters 332
_refine_ls_number_reflns 1909
_refine_ls_number_restraints 20
_refine_ls_R_factor_all 0.0567
_refine_ls_R_factor_gt 0.0525
_refine_ls_shift/su_max 0.0540
_refine_ls_shift/su_mean 0.0120
_refine_ls_structure_factor_coef F
_refine_ls_weighting_details 'w = 1/[\s^2^(Fo) + 0.00022|Fo|^2^]'
_refine_ls_weighting_scheme sigma
_refine_ls_wR_factor_all 0.0444
_refine_ls_wR_factor_ref 0.0440
_reflns_number_gt 1909
_reflns_number_total 1948
_reflns_threshold_expression I>2.00\s(I)
_cod_data_source_file b105376k.txt
_cod_data_source_block kjm1
_cod_depositor_comments
;
The following automatic conversions were performed:

'_exptl_crystal_density_meas' value 'not measured' was changed to '?'
- the value is perceived as not measured.

Automatic conversion script
Id: cif_fix_values 3008 2015-01-20 13:52:24Z robertas 
;
_cod_original_sg_symbol_H-M 'P 21       '
_cod_original_formula_sum 'C25 H34 O9 '
_cod_database_code 7216876

loop_
_symmetry_equiv_pos_as_xyz
'   +x,   +y,   +z'
'   -x,1/2+y,   -z'

loop_
_atom_site_label
_atom_site_fract_x
_atom_site_fract_y
_atom_site_fract_z
_atom_site_U_iso_or_equiv
_atom_site_occupancy
_atom_site_refinement_flags
_atom_site_adp_type
_atom_site_calc_flag
O(2) 0.7263(2) 0.0000 0.0600(1) 0.0394(5) 1.000 . Uani d
O(3) 0.5077(3) -0.1748(4) 0.0208(2) 0.0859(9) 1.000 . Uani d
O(5') 1.1566(2) 0.0070(3) -0.2288(2) 0.0557(6) 1.000 . Uani d
O(6) 0.1922(2) -0.0538(3) 0.2041(3) 0.0463(9) 0.731(4) PD Uani d
O(6A) 0.1992(7) -0.0720(9) 0.2672(7) 0.046 0.269 PD Uiso d
O(9') 0.0653(7) 0.0884(6) 0.2885(3) 0.051(1) 0.731 PD Uani d
O(9Q) 0.058(2) 0.095(2) 0.310(1) 0.051 0.269 PD Uiso d
O(11) 0.5485(2) 0.1829(3) 0.2803(1) 0.0373(5) 1.000 . Uani d
O(11') -0.0840(4) 0.1055(7) 0.4589(3) 0.112(2) 0.731 PD Uani d
O(11Q) -0.043(1) 0.214(1) 0.478(1) 0.112 0.269 PD Uiso d
O(13') 0.4869(2) 0.1999(3) 0.4391(2) 0.0568(7) 1.000 . Uani d
O(14') 0.4812(2) 0.3708(3) 0.3246(2) 0.0525(6) 1.000 . Uani d
C(1) 0.6700(2) -0.0038(4) 0.2316(2) 0.0363(6) 1.000 . Uani d
C(1') 0.6932(3) 0.0459(4) -0.0519(2) 0.057(1) 1.000 . Uani d
C(2) 0.6154(3) 0.0253(3) 0.1079(2) 0.0367(7) 1.000 . Uani d
C(2') 0.8176(3) 0.0333(4) -0.0956(2) 0.0448(7) 1.000 . Uani d
C(3) 0.4870(3) -0.0644(4) 0.0522(3) 0.0574(9) 1.000 . Uani d
C(3') 0.8506(3) -0.0865(4) -0.1367(3) 0.062(1) 1.000 . Uani d
C(4) 0.3459(3) -0.0149(5) 0.0258(3) 0.073(1) 1.000 D Uani d
C(4') 0.9631(3) -0.0999(4) -0.1808(3) 0.059(1) 1.000 . Uani d
C(5) 0.3109(4) 0.0912(4) 0.0975(3) 0.052(1) 0.731 PD Uani d
C(5') 1.0444(3) 0.0084(4) -0.1860(2) 0.0401(7) 1.000 . Uani d
C(5A) 0.248(1) 0.013(1) 0.0978(7) 0.052 0.269 PD Uiso d
C(6') 1.0144(3) 0.1278(4) -0.1452(2) 0.0469(8) 1.000 . Uani d
C(6A) 0.2889(7) 0.010(1) 0.2228(8) 0.042 0.269 PD Uiso d
C(6) 0.3057(3) 0.0378(4) 0.2120(4) 0.042(1) 0.731 PD Uani d
C(7) 0.4378(3) -0.0379(3) 0.2655(2) 0.0352(6) 1.000 D Uani d
C(7') 0.9022(3) 0.1393(3) -0.0998(2) 0.0451(8) 1.000 . Uani d
C(8) 0.4537(3) -0.1675(4) 0.2685(3) 0.0446(8) 1.000 . Uani d
C(8') 1.2035(4) -0.1195(5) -0.2559(3) 0.087(1) 1.000 . Uani d
C(9) 0.5966(3) -0.2286(4) 0.3023(3) 0.0510(9) 1.000 . Uani d
C(9') 0.0628(3) 0.0103(5) 0.1947(4) 0.047(1) 0.731 PD Uani d
C(9Q) 0.061(1) -0.023(1) 0.248(1) 0.047 0.269 PD Uiso d
C(10') 0.0972(7) 0.0197(8) 0.3896(4) 0.095(2) 0.731 PD Uani d
C(10) 0.7018(3) -0.1516(4) 0.2569(3) 0.0521(9) 1.000 . Uani d
C(10Q) 0.084(3) 0.053(2) 0.422(1) 0.095 0.269 PD Uiso d
C(11) 0.5706(3) 0.0409(3) 0.2965(2) 0.0365(7) 1.000 . Uani d
C(11') 0.0637(5) 0.105(1) 0.4782(5) 0.121(3) 0.731 PD Uani d
C(11Q) 0.099(2) 0.174(2) 0.495(2) 0.121 0.269 PD Uiso d
C(12') -0.1268(4) 0.1559(6) 0.5427(3) 0.096(2) 1.000 D Uani d
C(13') 0.5043(3) 0.2462(3) 0.3571(2) 0.0361(7) 1.000 . Uani d
C(14') 0.4313(4) 0.4560(4) 0.3984(3) 0.076(1) 1.000 . Uani d
H(1) 0.7542 0.0440 0.2580 0.044 1.000 . Uiso c
H(2) 0.5894 0.1160 0.0978 0.044 1.000 . Uiso c
H(3) 0.2869 -0.0883 0.0279 0.088 0.730 . Uiso d
H(4) 0.3256 0.0195 -0.0466 0.088 0.730 . Uiso d
H(5) 0.2226 0.1274 0.0619 0.062 0.730 . Uiso d
H(6) 0.3795 0.1588 0.1076 0.062 0.730 . Uiso d
H(7) 0.2960 0.1102 0.2575 0.051 0.730 . Uiso d
H(8) 0.3742 -0.2233 0.2492 0.053 1.000 . Uiso c
H(9) 0.5913 -0.3171 0.2756 0.061 1.000 . Uiso c
H(10) 0.6275 -0.2293 0.3801 0.061 1.000 . Uiso c
H(11) 0.7071 -0.1936 0.1908 0.063 1.000 . Uiso c
H(12) 0.7895 -0.1573 0.3092 0.063 1.000 . Uiso c
H(13) 0.6134 0.0258 0.3721 0.044 1.000 . Uiso c
H(14) 0.6195 -0.0060 -0.0953 0.068 1.000 . Uiso c
H(15) 0.6653 0.1362 -0.0546 0.068 1.000 . Uiso c
H(16) 0.7941 -0.1617 -0.1344 0.074 1.000 . Uiso c
H(17) 0.9838 -0.1835 -0.2074 0.071 1.000 . Uiso c
H(18) 1.0707 0.2030 -0.1480 0.056 1.000 . Uiso c
H(19) 0.8837 0.2223 -0.0711 0.054 1.000 . Uiso c
H(20) 1.1306 -0.1622 -0.3085 0.104 1.000 . Uiso c
H(21) 1.2810 -0.1077 -0.2856 0.104 1.000 . Uiso c
H(22) 1.2301 -0.1726 -0.1917 0.104 1.000 . Uiso c
H(23) 0.0429 0.0659 0.1318 0.056 0.730 . Uiso d
H(24) -0.0078 -0.0551 0.1867 0.056 0.730 . Uiso d
H(25) 0.0439 -0.0596 0.3818 0.114 0.730 . Uiso d
H(26) 0.1933 -0.0018 0.4101 0.114 0.730 . Uiso d
H(27) 0.0968 0.1927 0.4742 0.145 0.730 . Uiso d
H(28) 0.1057 0.0688 0.5484 0.145 0.730 . Uiso d
H(29) -0.0757 0.2342 0.5685 0.116 0.730 . Uiso d
H(30) -0.2230 0.1766 0.5186 0.116 0.730 . Uiso d
H(31) -0.1121 0.0927 0.6003 0.116 0.730 . Uiso d
H(32) 0.4982 0.4589 0.4675 0.092 1.000 . Uiso c
H(33) 0.4170 0.5429 0.3685 0.092 1.000 . Uiso c
H(34) 0.3461 0.4222 0.4076 0.092 1.000 . Uiso c

loop_
_atom_site_aniso_label
_atom_site_aniso_U_11
_atom_site_aniso_U_22
_atom_site_aniso_U_33
_atom_site_aniso_U_12
_atom_site_aniso_U_13
_atom_site_aniso_U_23
O(2) 0.0353(9) 0.047(1) 0.0388(9) 0.0056(9) 0.0149(8) 0.0021(9)
O(3) 0.106(2) 0.089(2) 0.073(2) -0.049(2) 0.042(2) -0.044(2)
O(5') 0.046(1) 0.079(1) 0.049(1) 0.017(1) 0.0226(9) 0.011(1)
O(6) 0.026(1) 0.041(2) 0.071(2) -0.011(1) 0.011(1) -0.009(2)
O(9') 0.034(2) 0.068(2) 0.055(2) 0.006(2) 0.020(2) 0.002(2)
O(11) 0.045(1) 0.0338(9) 0.0364(9) 0.0004(9) 0.0172(8) -0.0018(8)
O(11') 0.066(2) 0.217(6) 0.048(2) 0.018(3) 0.007(2) 0.025(3)
O(13') 0.084(2) 0.048(1) 0.047(1) 0.004(1) 0.032(1) 0.004(1)
O(14') 0.080(2) 0.029(1) 0.060(1) -0.004(1) 0.037(1) -0.0046(9)
C(1) 0.028(1) 0.048(2) 0.030(1) -0.002(1) 0.000(1) -0.002(1)
C(1') 0.051(2) 0.084(3) 0.043(1) 0.015(2) 0.023(1) 0.011(2)
C(2) 0.035(1) 0.042(2) 0.033(1) 0.008(1) 0.009(1) 0.001(1)
C(2') 0.039(1) 0.056(2) 0.041(1) 0.009(1) 0.013(1) 0.009(1)
C(3) 0.045(1) 0.084(2) 0.048(2) -0.017(1) 0.020(1) -0.008(2)
C(3') 0.055(2) 0.058(2) 0.078(2) -0.016(2) 0.026(2) -0.019(2)
C(4) 0.049(2) 0.115(3) 0.055(2) 0.004(2) 0.012(2) -0.004(2)
C(4') 0.064(2) 0.048(2) 0.073(2) -0.001(2) 0.030(2) -0.019(2)
C(5) 0.025(2) 0.037(2) 0.073(2) -0.009(2) -0.024(2) 0.024(2)
C(5') 0.038(1) 0.053(1) 0.028(1) 0.012(1) 0.006(1) 0.003(1)
C(6') 0.050(2) 0.040(1) 0.055(2) 0.011(1) 0.021(1) 0.014(1)
C(6) 0.024(2) 0.035(3) 0.068(2) -0.005(1) 0.012(2) -0.009(2)
C(7) 0.032(1) 0.041(1) 0.034(1) 0.004(1) 0.010(1) 0.001(1)
C(7') 0.050(2) 0.039(2) 0.047(2) 0.016(1) 0.015(1) 0.008(1)
C(8) 0.043(1) 0.041(1) 0.052(2) -0.008(1) 0.017(1) -0.002(1)
C(8') 0.095(3) 0.090(3) 0.092(3) 0.038(3) 0.054(2) -0.013(3)
C(9) 0.054(2) 0.042(2) 0.062(2) 0.014(1) 0.023(1) 0.008(2)
C(9') 0.026(2) 0.063(3) 0.056(2) -0.002(2) 0.019(2) 0.001(2)
C(10') 0.073(3) 0.153(7) 0.071(4) 0.053(4) 0.042(3) 0.074(4)
C(10) 0.045(2) 0.050(2) 0.063(2) 0.017(1) 0.018(1) 0.012(2)
C(11) 0.035(1) 0.037(1) 0.038(1) 0.003(1) 0.011(1) 0.004(1)
C(11') 0.064(2) 0.24(1) 0.039(3) 0.029(5) -0.016(3) 0.003(5)
C(12') 0.085(3) 0.137(5) 0.064(2) -0.023(3) 0.014(2) -0.006(3)
C(13') 0.040(1) 0.032(1) 0.038(1) -0.009(1) 0.014(1) -0.005(1)
C(14') 0.131(3) 0.040(2) 0.080(2) 0.013(2) 0.066(2) -0.009(2)

loop_
_atom_type_symbol
_atom_type_oxidation_number
_atom_type_number_in_cell
_atom_type_scat_dispersion_real
_atom_type_scat_dispersion_imag
_atom_type_scat_source
C 0 50 0.017 0.009
;International Tables for Crystallography
(1992, Vol. C, Tables 4.2.6.8 and 6.1.1.1)
;
H 0 68 0.000 0.000
;International Tables for Crystallography
(1992, Vol. C, Table 6.1.1.2)
;
O 0 18 0.047 0.032
;International Tables for Crystallography
(1992, Vol. C, Tables 4.2.6.8 and 6.1.1.1)
;

loop_
_geom_angle_atom_site_label_1
_geom_angle_atom_site_label_2
_geom_angle_atom_site_label_3
_geom_angle
_geom_angle_publ_flag
C(1') O(2) C(2) 110.9(3) yes
C(5') O(5') C(8') 117.3(5) yes
O(6A) O(6) C(5A) 155(1) yes
O(6A) O(6) C(6A) 94(1) yes
O(6A) O(6) C(6) 102(1) yes
O(6A) O(6) C(9') 92(1) yes
O(6A) O(6) C(9Q) 64(1) yes
C(5A) O(6) C(6A) 60.5(8) yes
C(5A) O(6) C(6) 52.7(8) yes
C(5A) O(6) C(9') 103.2(7) yes
C(5A) O(6) C(9Q) 131(1) yes
C(6A) O(6) C(6) 8.9(8) yes
C(6A) O(6) C(9') 118(1) yes
C(6A) O(6) C(9Q) 123(1) yes
C(6) O(6) C(9') 113.2(5) yes
C(6) O(6) C(9Q) 123.6(9) yes
C(9') O(6) C(9Q) 28.5(7) yes
O(6) O(6A) C(6A) 52(1) yes
O(6) O(6A) C(6) 51.7(9) yes
O(6) O(6A) C(9') 59.3(9) yes
O(6) O(6A) C(9Q) 86(1) yes
C(6A) O(6A) C(6) 3(1) yes
C(6A) O(6A) C(9') 90.0(9) yes
C(6A) O(6A) C(9Q) 114(1) yes
C(6) O(6A) C(9') 87.7(7) yes
C(6) O(6A) C(9Q) 111(1) yes
C(9') O(6A) C(9Q) 27.1(8) yes
O(9Q) O(9') C(9') 155(8) yes
O(9Q) O(9') C(9Q) 126(8) yes
O(9Q) O(9') C(10') 50(8) yes
O(9Q) O(9') C(10Q) 32(8) yes
C(9') O(9') C(9Q) 32(1) yes
C(9') O(9') C(10') 115.7(8) yes
C(9') O(9') C(10Q) 134(2) yes
C(9Q) O(9') C(10') 85(1) yes
C(9Q) O(9') C(10Q) 102(2) yes
C(10') O(9') C(10Q) 19(1) yes
O(9') O(9Q) C(9') 20(7) yes
O(9') O(9Q) C(9Q) 44(6) yes
O(9') O(9Q) C(10') 119(9) yes
O(9') O(9Q) C(10Q) 142(9) yes
C(9') O(9Q) C(9Q) 26.1(9) yes
C(9') O(9Q) C(10') 108(2) yes
C(9') O(9Q) C(10Q) 131(2) yes
C(9Q) O(9Q) C(10') 84(2) yes
C(9Q) O(9Q) C(10Q) 106(2) yes
C(10') O(9Q) C(10Q) 23(2) yes
C(11) O(11) C(13') 115.8(4) yes
O(11Q) O(11') C(11') 71(1) yes
O(11Q) O(11') C(12') 69.6(9) yes
C(11') O(11') C(12') 113.2(7) yes
O(11') O(11Q) C(11') 62(1) yes
O(11') O(11Q) C(11Q) 93(2) yes
O(11') O(11Q) C(12') 60.8(7) yes
C(11') O(11Q) C(11Q) 30(2) yes
C(11') O(11Q) C(12') 102(1) yes
C(11Q) O(11Q) C(12') 119(3) yes
C(13') O(14') C(14') 115.2(4) yes
C(2) C(1) C(10) 113.1(4) yes
C(2) C(1) C(11) 112.7(4) yes
C(2) C(1) H(1) 107.7 no
C(10) C(1) C(11) 107.8(4) yes
C(10) C(1) H(1) 107.7 no
C(11) C(1) H(1) 107.7 no
O(2) C(1') C(2') 109.7(4) yes
O(2) C(1') H(14) 109.4 no
O(2) C(1') H(15) 109.4 no
C(2') C(1') H(14) 109.4 no
C(2') C(1') H(15) 109.4 no
H(14) C(1') H(15) 109.5 no
O(2) C(2) C(1) 106.9(3) yes
O(2) C(2) C(3) 109.8(4) yes
O(2) C(2) H(2) 109.3 no
C(1) C(2) C(3) 112.0(4) yes
C(1) C(2) H(2) 109.3 no
C(3) C(2) H(2) 109.3 no
C(1') C(2') C(3') 121.0(5) yes
C(1') C(2') C(7') 121.9(5) yes
C(3') C(2') C(7') 117.1(4) yes
O(3) C(3) C(2) 118.9(5) yes
O(3) C(3) C(4) 118.6(6) yes
C(2) C(3) C(4) 122.2(6) yes
C(2') C(3') C(4') 122.2(5) yes
C(2') C(3') H(16) 118.9 no
C(4') C(3') H(16) 118.9 no
C(3) C(4) C(5) 118.2(5) yes
C(3) C(4) C(5A) 131.5(8) yes
C(3) C(4) H(3) 107.2 no
C(3) C(4) H(4) 107.2 no
C(5) C(4) C(5A) 38.8(9) yes
C(5) C(4) H(3) 107.2 no
C(5) C(4) H(4) 107.2 no
C(5A) C(4) H(3) 68.4 no
C(5A) C(4) H(4) 119.9 no
H(3) C(4) H(4) 109.5 no
C(3') C(4') C(5') 119.5(5) yes
C(3') C(4') H(17) 120.2 no
C(5') C(4') H(17) 120.2 no
C(4) C(5) C(5A) 71.9(8) yes
C(4) C(5) C(6A) 107.4(9) yes
C(4) C(5) C(6) 112.5(6) yes
C(4) C(5) H(5) 108.7 no
C(4) C(5) H(6) 108.7 no
C(5A) C(5) C(6A) 55.7(9) yes
C(5A) C(5) C(6) 64(1) yes
C(5A) C(5) H(5) 78.4 no
C(5A) C(5) H(6) 170.9 no
C(6A) C(5) C(6) 7.9(9) yes
C(6A) C(5) H(5) 105.8 no
C(6A) C(5) H(6) 116.5 no
C(6) C(5) H(5) 108.7 no
C(6) C(5) H(6) 108.7 no
H(5) C(5) H(6) 109.5 no
O(5') C(5') C(4') 124.5(5) yes
O(5') C(5') C(6') 116.1(5) yes
C(4') C(5') C(6') 119.3(4) yes
O(6) C(5A) C(4) 141(2) yes
O(6) C(5A) C(5) 130(2) yes
O(6) C(5A) C(6A) 40.2(9) yes
O(6) C(5A) C(6) 53.6(6) yes
O(6) C(5A) H(5) 125.1 no
C(4) C(5A) C(5) 69.3(8) yes
C(4) C(5A) C(6A) 125(1) yes
C(4) C(5A) C(6) 119(1) yes
C(4) C(5A) H(5) 93.3 no
C(5) C(5A) C(6A) 91(1) yes
C(5) C(5A) C(6) 77(1) yes
C(5) C(5A) H(5) 48.8 no
C(6A) C(5A) C(6) 13.9(9) yes
C(6A) C(5A) H(5) 112.0 no
C(6) C(5A) H(5) 101.5 no
C(5') C(6') C(7') 120.4(5) yes
C(5') C(6') H(18) 119.8 no
C(7') C(6') H(18) 119.8 no
O(6) C(6A) O(6A) 33.9(7) yes
O(6) C(6A) C(5) 111(1) yes
O(6) C(6A) C(5A) 79(1) yes
O(6) C(6A) C(6) 143(3) yes
O(6) C(6A) C(7) 126(2) yes
O(6) C(6A) H(7) 124.7 no
O(6A) C(6A) C(5) 145(1) yes
O(6A) C(6A) C(5A) 113(2) yes
O(6A) C(6A) C(6) 165(4) yes
O(6A) C(6A) C(7) 109(1) yes
O(6A) C(6A) H(7) 110.8 no
C(5) C(6A) C(5A) 33.0(9) yes
C(5) C(6A) C(6) 35(4) yes
C(5) C(6A) C(7) 97.0(8) yes
C(5) C(6A) H(7) 85.7 no
C(5A) C(6A) C(6) 68(4) yes
C(5A) C(6A) C(7) 110(1) yes
C(5A) C(6A) H(7) 111.5 no
C(6) C(6A) C(7) 83(2) yes
C(6) C(6A) H(7) 57.5 no
C(7) C(6A) H(7) 101.3 no
O(6) C(6) O(6A) 25.9(4) yes
O(6) C(6) C(5) 111.9(5) yes
O(6) C(6) C(5A) 73.7(9) yes
O(6) C(6) C(6A) 28(3) yes
O(6) C(6) C(7) 106.4(5) yes
O(6) C(6) H(7) 109.3 no
O(6A) C(6) C(5) 137.8(7) yes
O(6A) C(6) C(5A) 99(1) yes
O(6A) C(6) C(6A) 12(3) yes
O(6A) C(6) C(7) 92.8(5) yes
O(6A) C(6) H(7) 94.2 no
C(5) C(6) C(5A) 39.0(9) yes
C(5) C(6) C(6A) 137(4) yes
C(5) C(6) C(7) 110.6(5) yes
C(5) C(6) H(7) 109.3 no
C(5A) C(6) C(6A) 98(4) yes
C(5A) C(6) C(7) 115.8(8) yes
C(5A) C(6) H(7) 131.8 no
C(6A) C(6) C(7) 83(2) yes
C(6A) C(6) H(7) 103.3 no
C(7) C(6) H(7) 109.3 no
C(6A) C(7) C(6) 14.0(8) yes
C(6A) C(7) C(8) 115(1) yes
C(6A) C(7) C(11) 129(1) yes
C(6) C(7) C(8) 126.6(5) yes
C(6) C(7) C(11) 116.9(4) yes
C(8) C(7) C(11) 115.2(4) yes
C(2') C(7') C(6') 121.4(5) yes
C(2') C(7') H(19) 119.3 no
C(6') C(7') H(19) 119.3 no
C(7) C(8) C(9) 120.8(5) yes
C(7) C(8) H(8) 119.6 no
C(9) C(8) H(8) 119.6 no
O(5') C(8') H(20) 109.5 no
O(5') C(8') H(21) 109.5 no
O(5') C(8') H(22) 109.5 no
H(20) C(8') H(21) 109.5 no
H(20) C(8') H(22) 109.5 no
H(21) C(8') H(22) 109.5 no
C(8) C(9) C(10) 112.1(4) yes
C(8) C(9) H(9) 108.8 no
C(8) C(9) H(10) 108.8 no
C(10) C(9) H(9) 108.8 no
C(10) C(9) H(10) 108.8 no
H(9) C(9) H(10) 109.5 no
O(6) C(9') O(6A) 29.1(5) yes
O(6) C(9') O(9') 111.4(6) yes
O(6) C(9') O(9Q) 113(1) yes
O(6) C(9') C(9Q) 87(1) yes
O(6) C(9') H(23) 109.0 no
O(6) C(9') H(24) 109.0 no
O(6A) C(9') O(9') 89.1(7) yes
O(6A) C(9') O(9Q) 89(1) yes
O(6A) C(9') C(9Q) 59(1) yes
O(6A) C(9') H(23) 136.3 no
O(6A) C(9') H(24) 101.0 no
O(9') C(9') O(9Q) 4(2) yes
O(9') C(9') C(9Q) 60(2) yes
O(9') C(9') H(23) 109.0 no
O(9') C(9') H(24) 109.0 no
O(9Q) C(9') C(9Q) 56(2) yes
O(9Q) C(9') H(23) 111.9 no
O(9Q) C(9') H(24) 104.8 no
C(9Q) C(9') H(23) 163.2 no
C(9Q) C(9') H(24) 66.6 no
H(23) C(9') H(24) 109.5 no
O(6) C(9Q) O(6A) 30.5(6) yes
O(6) C(9Q) O(9') 113(2) yes
O(6) C(9Q) O(9Q) 120(2) yes
O(6) C(9Q) C(9') 64(1) yes
O(6) C(9Q) C(10') 116(1) yes
O(6) C(9Q) H(24) 97.8 no
O(6A) C(9Q) O(9') 109(2) yes
O(6A) C(9Q) O(9Q) 111(2) yes
O(6A) C(9Q) C(9') 94(2) yes
O(6A) C(9Q) C(10') 89(1) yes
O(6A) C(9Q) H(24) 118.8 no
O(9') C(9Q) O(9Q) 10(2) yes
O(9') C(9Q) C(9') 88(2) yes
O(9') C(9Q) C(10') 52.2(8) yes
O(9') C(9Q) H(24) 126.3 no
O(9Q) C(9Q) C(9') 97(2) yes
O(9Q) C(9Q) C(10') 44(2) yes
O(9Q) C(9Q) H(24) 128.3 no
C(9') C(9Q) C(10') 138(3) yes
C(9') C(9Q) H(24) 66.7 no
C(10') C(9Q) H(24) 144.4 no
O(9') C(10') O(9Q) 11(1) yes
O(9') C(10') C(9Q) 43.3(9) yes
O(9') C(10') C(10Q) 109(4) yes
O(9') C(10') C(11') 110.3(8) yes
O(9') C(10') H(25) 109.3 no
O(9') C(10') H(26) 109.3 no
O(9Q) C(10') C(9Q) 52.6(8) yes
O(9Q) C(10') C(10Q) 98(4) yes
O(9Q) C(10') C(11') 100(1) yes
O(9Q) C(10') H(25) 112.5 no
O(9Q) C(10') H(26) 116.0 no
C(9Q) C(10') C(10Q) 147(5) yes
C(9Q) C(10') C(11') 148.3(9) yes
C(9Q) C(10') H(25) 74.5 no
C(9Q) C(10') H(26) 98.2 no
C(10Q) C(10') C(11') 2(4) yes
C(10Q) C(10') H(25) 109.9 no
C(10Q) C(10') H(26) 110.3 no
C(11') C(10') H(25) 109.2 no
C(11') C(10') H(26) 109.3 no
H(25) C(10') H(26) 109.5 no
C(1) C(10) C(9) 116.4(4) yes
C(1) C(10) H(11) 107.7 no
C(1) C(10) H(12) 107.7 no
C(9) C(10) H(11) 107.7 no
C(9) C(10) H(12) 107.7 no
H(11) C(10) H(12) 109.5 no
O(9') C(10Q) O(9Q) 6(2) yes
O(9') C(10Q) C(10') 53(3) yes
O(9') C(10Q) C(11') 130(4) yes
O(9') C(10Q) C(11Q) 114(3) yes
O(9') C(10Q) H(25) 81.0 no
O(9') C(10Q) H(26) 80.9 no
O(9Q) C(10Q) C(10') 59(4) yes
O(9Q) C(10Q) C(11') 124(3) yes
O(9Q) C(10Q) C(11Q) 109(3) yes
O(9Q) C(10Q) H(25) 84.7 no
O(9Q) C(10Q) H(26) 86.7 no
C(10') C(10Q) C(11') 177(6) yes
C(10') C(10Q) C(11Q) 155(7) yes
C(10') C(10Q) H(25) 44.8 no
C(10') C(10Q) H(26) 44.5 no
C(11') C(10Q) C(11Q) 26(3) yes
C(11') C(10Q) H(25) 134.1 no
C(11') C(10Q) H(26) 133.8 no
C(11Q) C(10Q) H(25) 160.0 no
C(11Q) C(10Q) H(26) 118.4 no
H(25) C(10Q) H(26) 75.3 no
O(11) C(11) C(1) 108.2(4) yes
O(11) C(11) C(7) 113.1(4) yes
O(11) C(11) H(13) 108.1 no
C(1) C(11) C(7) 111.0(4) yes
C(1) C(11) H(13) 108.1 no
C(7) C(11) H(13) 108.1 no
O(11') C(11') O(11Q) 46.4(8) yes
O(11') C(11') C(10') 107.0(7) yes
O(11') C(11') C(10Q) 107(3) yes
O(11') C(11') C(11Q) 114(2) yes
O(11') C(11') H(27) 110.1 no
O(11') C(11') H(28) 110.1 no
O(11Q) C(11') C(10') 134(1) yes
O(11Q) C(11') C(10Q) 133(3) yes
O(11Q) C(11') C(11Q) 68(2) yes
O(11Q) C(11') H(27) 65.2 no
O(11Q) C(11') H(28) 114.6 no
C(10') C(11') C(10Q) 1(2) yes
C(10') C(11') C(11Q) 123(4) yes
C(10') C(11') H(27) 110.1 no
C(10') C(11') H(28) 110.1 no
C(10Q) C(11') C(11Q) 122(4) yes
C(10Q) C(11') H(27) 109.4 no
C(10Q) C(11') H(28) 111.2 no
C(11Q) C(11') H(27) 18.7 no
C(11Q) C(11') H(28) 91.4 no
H(27) C(11') H(28) 109.5 no
O(11Q) C(11Q) C(10Q) 101(3) yes
O(11Q) C(11Q) C(11') 82(3) yes
O(11Q) C(11Q) H(27) 82.3 no
O(11Q) C(11Q) H(28) 103.9 no
C(10Q) C(11Q) C(11') 32(2) yes
C(10Q) C(11Q) H(27) 89.4 no
C(10Q) C(11Q) H(28) 68.1 no
C(11') C(11Q) H(27) 111.2 no
C(11') C(11Q) H(28) 49.7 no
H(27) C(11Q) H(28) 157.3 no
O(11') C(12') O(11Q) 50(1) yes
O(11') C(12') H(29) 109.5 no
O(11') C(12') H(30) 109.5 no
O(11') C(12') H(31) 109.5 no
O(11Q) C(12') H(29) 61.3 no
O(11Q) C(12') H(30) 114.6 no
O(11Q) C(12') H(31) 135.5 no
H(29) C(12') H(30) 109.5 no
H(29) C(12') H(31) 109.5 no
H(30) C(12') H(31) 109.5 no
O(11) C(13') O(13') 126.8(5) yes
O(11) C(13') O(14') 107.1(4) yes
O(13') C(13') O(14') 126.1(4) yes
O(14') C(14') H(32) 109.5 no
O(14') C(14') H(33) 109.5 no
O(14') C(14') H(34) 109.5 no
H(32) C(14') H(33) 109.5 no
H(32) C(14') H(34) 109.5 no
H(33) C(14') H(34) 109.5 no

loop_
_geom_bond_atom_site_label_1
_geom_bond_atom_site_label_2
_geom_bond_distance
_geom_bond_publ_flag
O(2) C(1') 1.442(5) yes
O(2) C(2) 1.416(5) yes
O(3) C(3) 1.217(7) yes
O(5') C(5') 1.363(5) yes
O(5') C(8') 1.431(7) yes
O(6) O(6A) 0.80(1) no
O(6) C(5A) 1.72(2) no
O(6) C(6A) 1.13(2) no
O(6) C(6) 1.444(6) yes
O(6) C(9') 1.420(6) yes
O(6) C(9Q) 1.58(2) no
O(6A) C(6A) 1.44(1) yes
O(6A) C(6) 1.80(2) no
O(6A) C(9') 1.65(2) no
O(6A) C(9Q) 1.42(1) yes
O(9') O(9Q) 0.30(3) no
O(9') C(9') 1.417(7) yes
O(9') C(9Q) 1.23(3) no
O(9') C(10') 1.415(8) yes
O(9') C(10Q) 1.69(3) no
O(9Q) C(9') 1.70(2) no
O(9Q) C(9Q) 1.42(1) yes
O(9Q) C(10') 1.24(4) no
O(9Q) C(10Q) 1.44(1) yes
O(11) C(11) 1.455(5) yes
O(11) C(13') 1.330(5) yes
O(11') O(11Q) 1.17(2) no
O(11') C(11') 1.428(8) yes
O(11') C(12') 1.341(7) yes
O(11Q) C(11') 1.53(3) no
O(11Q) C(11Q) 1.43(1) yes
O(11Q) C(12') 1.44(1) no
O(13') C(13') 1.190(5) yes
O(14') C(13') 1.323(6) yes
O(14') C(14') 1.448(6) yes
C(1) C(2) 1.543(5) yes
C(1) C(10) 1.540(7) yes
C(1) C(11) 1.511(6) yes
C(1) H(1) 0.95 no
C(1') C(2') 1.489(6) yes
C(1') H(14) 0.95 no
C(1') H(15) 0.95 no
C(2) C(3) 1.575(7) yes
C(2) H(2) 0.95 no
C(2') C(3') 1.388(8) yes
C(2') C(7') 1.371(7) yes
C(3) C(4) 1.447(7) yes
C(3') C(4') 1.383(7) yes
C(3') H(16) 0.95 no
C(4) C(5) 1.500(8) yes
C(4) C(5A) 1.52(1) no
C(4) H(3) 0.95 no
C(4) H(4) 0.95 no
C(4') C(5') 1.372(7) yes
C(4') H(17) 0.95 no
C(5) C(5A) 1.00(2) no
C(5) C(6A) 1.85(2) no
C(5) C(6) 1.557(8) yes
C(5) H(5) 0.95 no
C(5) H(6) 0.95 no
C(5') C(6') 1.373(7) yes
C(5A) C(6A) 1.52(1) yes
C(5A) C(6) 1.43(2) no
C(5A) H(5) 1.24 no
C(6') C(7') 1.388(6) yes
C(6') H(18) 0.95 no
C(6A) C(6) 0.37(2) no
C(6A) C(7) 1.52(1) no
C(6A) H(7) 1.10 no
C(6) C(7) 1.519(7) yes
C(6) H(7) 0.95 no
C(7) C(8) 1.316(7) yes
C(7) C(11) 1.505(6) yes
C(7') H(19) 0.95 no
C(8) C(9) 1.508(7) yes
C(8) H(8) 0.95 no
C(8') H(20) 0.95 no
C(8') H(21) 0.95 no
C(8') H(22) 0.95 no
C(9) C(10) 1.532(7) yes
C(9) H(9) 0.95 no
C(9) H(10) 0.95 no
C(9') C(9Q) 0.75(2) no
C(9') H(23) 0.95 no
C(9') H(24) 0.95 no
C(9Q) C(10') 1.78(2) no
C(9Q) H(24) 0.95 no
C(10') C(10Q) 0.58(3) no
C(10') C(11') 1.516(9) yes
C(10') H(25) 0.95 no
C(10') H(26) 0.95 no
C(10) H(11) 0.95 no
C(10) H(12) 0.95 no
C(10Q) C(11') 0.94(3) no
C(10Q) C(11Q) 1.51(1) yes
C(10Q) H(25) 1.27 no
C(10Q) H(26) 1.27 no
C(11) H(13) 0.95 no
C(11') C(11Q) 0.78(4) no
C(11') H(27) 0.95 no
C(11') H(28) 0.95 no
C(11Q) H(27) 0.33 no
C(11Q) H(28) 1.25 no
C(12') H(29) 0.95 no
C(12') H(30) 0.95 no
C(12') H(31) 0.95 no
C(14') H(32) 0.95 no
C(14') H(33) 0.95 no
C(14') H(34) 0.95 no

loop_
_geom_contact_atom_site_label_1
_geom_contact_atom_site_label_2
_geom_contact_distance
_geom_contact_site_symmetry_2
_geom_contact_publ_flag
O(2) C(9') 3.342(7) 1_655 no
O(2) C(9Q) 3.56(2) 1_655 no
O(3) C(2) 3.500(6) 2_645 no
O(3) C(5) 3.532(9) 2_645 no
O(3) C(1') 3.537(7) 2_645 no
O(5') C(4) 3.284(6) 1_655 no
O(6) C(7') 3.399(7) 2_645 no
O(6A) C(7') 3.58(2) 2_645 no
O(9') C(4') 3.41(1) 2_655 no
O(9Q) C(4') 3.46(3) 2_655 no
O(11) C(8') 3.251(7) 2_755 no
O(11') C(1) 3.434(8) 1_455 no
O(11') C(11) 3.577(8) 1_455 no
O(11Q) C(8') 3.30(2) 2_655 no
O(13') C(14') 3.170(7) 2_646 no
O(14') C(8') 3.474(7) 2_755 no
O(14') C(3') 3.557(7) 2_655 no
C(4) C(5') 3.471(7) 1_455 no
C(5A) C(6') 3.53(2) 1_455 no
C(9) C(11Q) 3.56(3) 2_646 no

loop_
_geom_torsion_atom_site_label_1
_geom_torsion_atom_site_label_2
_geom_torsion_atom_site_label_3
_geom_torsion_atom_site_label_4
_geom_torsion
_geom_torsion_publ_flag
O(2) C(1') C(2') C(3') 82.8(6) no
O(2) C(1') C(2') C(7') -99.0(6) no
O(2) C(2) C(1) C(10) -67.1(5) no
O(2) C(2) C(1) C(11) 170.3(4) no
O(2) C(2) C(3) O(3) 33.6(7) no
O(2) C(2) C(3) C(4) -139.3(5) no
O(3) C(3) C(2) C(1) -85.1(6) no
O(3) C(3) C(4) C(5) 156.3(6) no
O(3) C(3) C(4) C(5A) 111(2) no
O(5') C(5') C(4') C(3') -179.3(5) no
O(5') C(5') C(6') C(7') -179.9(4) no
O(6) O(6A) C(6A) C(5) 8(3) no
O(6) O(6A) C(6A) C(5A) -4(2) no
O(6) O(6A) C(6A) C(6) 87.1(2) no
O(6) O(6A) C(6A) C(7) -127(2) no
O(6) O(6A) C(6) C(5) 2(2) no
O(6) O(6A) C(6) C(5A) -6(1) no
O(6) O(6A) C(6) C(6A) -90.5(2) no
O(6) O(6A) C(6) C(7) -123(1) no
O(6) O(6A) C(9') O(9') -141(1) no
O(6) O(6A) C(9') O(9Q) -146(2) no
O(6) O(6A) C(9') C(9Q) 164(3) no
O(6) O(6A) C(9Q) O(9') -103(2) no
O(6) O(6A) C(9Q) O(9Q) -114(2) no
O(6) O(6A) C(9Q) C(9') -14(2) no
O(6) O(6A) C(9Q) C(10') -152(2) no
O(6) C(5A) C(4) C(3) -44(3) no
O(6) C(5A) C(4) C(5) -128(3) no
O(6) C(5A) C(5) C(4) 140(2) no
O(6) C(5A) C(5) C(6A) 13(1) no
O(6) C(5A) C(5) C(6) 12(1) no
O(6) C(5A) C(6A) O(6A) 2.4(9) no
O(6) C(5A) C(6A) C(5) -164(1) no
O(6) C(5A) C(6A) C(6) -162(4) no
O(6) C(5A) C(6A) C(7) 125(2) no
O(6) C(5A) C(6) O(6A) 2.8(6) no
O(6) C(5A) C(6) C(5) -168(1) no
O(6) C(5A) C(6) C(6A) 14(3) no
O(6) C(5A) C(6) C(7) 100.6(6) no
O(6) C(6A) O(6A) C(6) -87.1(2) no
O(6) C(6A) O(6A) C(9') -49(1) no
O(6) C(6A) O(6A) C(9Q) -63(2) no
O(6) C(6A) C(5) C(4) -69(2) no
O(6) C(6A) C(5) C(5A) -16(2) no
O(6) C(6A) C(5) C(6) 160(6) no
O(6) C(6A) C(5A) C(4) -130(2) no
O(6) C(6A) C(5A) C(5) 164(1) no
O(6) C(6A) C(5A) C(6) 162(4) no
O(6) C(6A) C(6) O(6A) 67.1(1) no
O(6) C(6A) C(6) C(5) -32.7(1) no
O(6) C(6A) C(6) C(5A) -30(8) no
O(6) C(6A) C(6) C(7) -146(8) no
O(6) C(6A) C(7) C(6) 155(6) no
O(6) C(6A) C(7) C(8) 8(2) no
O(6) C(6A) C(7) C(11) -177(1) no
O(6) C(6) O(6A) C(6A) 90.5(2) no
O(6) C(6) O(6A) C(9') -51.8(9) no
O(6) C(6) O(6A) C(9Q) -66(1) no
O(6) C(6) C(5) C(4) -66.7(7) no
O(6) C(6) C(5) C(5A) -12(1) no
O(6) C(6) C(5) C(6A) -16(5) no
O(6) C(6) C(5A) C(4) -134(2) no
O(6) C(6) C(5A) C(5) 168(1) no
O(6) C(6) C(5A) C(6A) -14(3) no
O(6) C(6) C(6A) O(6A) -67.1(1) no
O(6) C(6) C(6A) C(5) 32.7(1) no
O(6) C(6) C(6A) C(5A) 30(8) no
O(6) C(6) C(6A) C(7) 146(8) no
O(6) C(6) C(7) C(6A) -16(4) no
O(6) C(6) C(7) C(8) 21.9(9) no
O(6) C(6) C(7) C(11) -172.3(5) no
O(6) C(9') O(6A) C(6A) 44(1) no
O(6) C(9') O(6A) C(6) 45.8(8) no
O(6) C(9') O(6A) C(9Q) -164(3) no
O(6) C(9') O(9') O(9Q) -106.6(2) no
O(6) C(9') O(9') C(9Q) -74(2) no
O(6) C(9') O(9') C(10') -58(1) no
O(6) C(9') O(9') C(10Q) -64(3) no
O(6) C(9') O(9Q) O(9') 75.1(2) no
O(6) C(9') O(9Q) C(9Q) -70(2) no
O(6) C(9') O(9Q) C(10') -51(3) no
O(6) C(9') O(9Q) C(10Q) -56(5) no
O(6) C(9') C(9Q) O(6A) 8(1) no
O(6) C(9') C(9Q) O(9') 116.7(9) no
O(6) C(9') C(9Q) O(9Q) 119(2) no
O(6) C(9') C(9Q) C(10') 100(2) no
O(6) C(9Q) O(6A) C(6A) 44(2) no
O(6) C(9Q) O(6A) C(6) 45.8(9) no
O(6) C(9Q) O(6A) C(9') 14(2) no
O(6) C(9Q) O(9') O(9Q) -135.6(1) no
O(6) C(9Q) O(9') C(9') 61(2) no
O(6) C(9Q) O(9') C(10') -106(1) no
O(6) C(9Q) O(9') C(10Q) -113(2) no
O(6) C(9Q) O(9Q) O(9') 47.9(1) no
O(6) C(9Q) O(9Q) C(9') 64(2) no
O(6) C(9Q) O(9Q) C(10') -97(2) no
O(6) C(9Q) O(9Q) C(10Q) -104(3) no
O(6) C(9Q) C(9') O(6A) -8(1) no
O(6) C(9Q) C(9') O(9') -116.7(9) no
O(6) C(9Q) C(9') O(9Q) -119(2) no
O(6) C(9Q) C(10') O(9') 100(2) no
O(6) C(9Q) C(10') O(9Q) 107(3) no
O(6) C(9Q) C(10') C(10Q) 140(10) no
O(6) C(9Q) C(10') C(11') 141(2) no
O(6A) O(6) C(5A) C(4) 78(4) no
O(6A) O(6) C(5A) C(5) -30(4) no
O(6A) O(6) C(5A) C(6A) -9(3) no
O(6A) O(6) C(5A) C(6) -15(3) no
O(6A) O(6) C(6A) C(5) -175(2) no
O(6A) O(6) C(6A) C(5A) 176(2) no
O(6A) O(6) C(6A) C(6) -156(9) no
O(6A) O(6) C(6A) C(7) 69(2) no
O(6A) O(6) C(6) C(5) -178(1) no
O(6A) O(6) C(6) C(5A) 174(1) no
O(6A) O(6) C(6) C(6A) 25(9) no
O(6A) O(6) C(6) C(7) 61(1) no
O(6A) O(6) C(9') O(9') 42(1) no
O(6A) O(6) C(9') O(9Q) 38(2) no
O(6A) O(6) C(9') C(9Q) -14(2) no
O(6A) O(6) C(9Q) O(9') 89(2) no
O(6A) O(6) C(9Q) O(9Q) 81(2) no
O(6A) O(6) C(9Q) C(9') 164(2) no
O(6A) O(6) C(9Q) C(10') 31(2) no
O(6A) C(6A) O(6) C(5A) -176(2) no
O(6A) C(6A) O(6) C(6) 156(9) no
O(6A) C(6A) O(6) C(9') 94(1) no
O(6A) C(6A) O(6) C(9Q) 62(1) no
O(6A) C(6A) C(5) C(4) -74(3) no
O(6A) C(6A) C(5) C(5A) -21(3) no
O(6A) C(6A) C(5) C(6) 155(7) no
O(6A) C(6A) C(5A) C(4) -128(2) no
O(6A) C(6A) C(5A) C(5) 167(2) no
O(6A) C(6A) C(5A) C(6) 164(4) no
O(6A) C(6A) C(6) C(5) -99.8(2) no
O(6A) C(6A) C(6) C(5A) -97.4(2) no
O(6A) C(6A) C(6) C(7) 147.3(2) no
O(6A) C(6A) C(7) C(6) -172(6) no
O(6A) C(6A) C(7) C(8) 41(2) no
O(6A) C(6A) C(7) C(11) -144(1) no
O(6A) C(6) O(6) C(5A) -174(1) no
O(6A) C(6) O(6) C(6A) -25(9) no
O(6A) C(6) O(6) C(9') 97(1) no
O(6A) C(6) O(6) C(9Q) 67(1) no
O(6A) C(6) C(5) C(4) -68(1) no
O(6A) C(6) C(5) C(5A) -13(2) no
O(6A) C(6) C(5) C(6A) -17(4) no
O(6A) C(6) C(5A) C(4) -132(2) no
O(6A) C(6) C(5A) C(5) 171(1) no
O(6A) C(6) C(5A) C(6A) -12(3) no
O(6A) C(6) C(6A) C(5) 99.8(2) no
O(6A) C(6) C(6A) C(5A) 97.4(2) no
O(6A) C(6) C(6A) C(7) -147.3(2) no
O(6A) C(6) C(7) C(6A) 6(5) no
O(6A) C(6) C(7) C(8) 44.3(9) no
O(6A) C(6) C(7) C(11) -149.8(6) no
O(6A) C(9') O(6) C(5A) -159(2) no
O(6A) C(9') O(6) C(6A) -96(2) no
O(6A) C(9') O(6) C(6) -104(1) no
O(6A) C(9') O(6) C(9Q) 14(2) no
O(6A) C(9') O(9') O(9Q) -87.6(2) no
O(6A) C(9') O(9') C(9Q) -55(2) no
O(6A) C(9') O(9') C(10') -39(1) no
O(6A) C(9') O(9') C(10Q) -45(3) no
O(6A) C(9') O(9Q) O(9') 92.4(2) no
O(6A) C(9') O(9Q) C(9Q) -53(2) no
O(6A) C(9') O(9Q) C(10') -34(3) no
O(6A) C(9') O(9Q) C(10Q) -38(4) no
O(6A) C(9') C(9Q) O(9') 109(2) no
O(6A) C(9') C(9Q) O(9Q) 112(2) no
O(6A) C(9') C(9Q) C(10') 92(3) no
O(6A) C(9Q) O(6) C(5A) -155(2) no
O(6A) C(9Q) O(6) C(6A) -77(1) no
O(6A) C(9Q) O(6) C(6) -88(2) no
O(6A) C(9Q) O(6) C(9') -164(2) no
O(6A) C(9Q) O(9') O(9Q) -103.2(1) no
O(6A) C(9Q) O(9') C(9') 93(2) no
O(6A) C(9Q) O(9') C(10') -73(2) no
O(6A) C(9Q) O(9') C(10Q) -80(2) no
O(6A) C(9Q) O(9Q) O(9') 80.3(1) no
O(6A) C(9Q) O(9Q) C(9') 97(2) no
O(6A) C(9Q) O(9Q) C(10') -65(2) no
O(6A) C(9Q) O(9Q) C(10Q) -72(3) no
O(6A) C(9Q) C(9') O(9') -109(2) no
O(6A) C(9Q) C(9') O(9Q) -112(2) no
O(6A) C(9Q) C(10') O(9') 115(2) no
O(6A) C(9Q) C(10') O(9Q) 122(3) no
O(6A) C(9Q) C(10') C(10Q) 155(10) no
O(6A) C(9Q) C(10') C(11') 156(2) no
O(9') O(9Q) C(9') C(9Q) 145.5(2) no
O(9') O(9Q) C(9Q) C(9') -16.4(1) no
O(9') O(9Q) C(9Q) C(10') 145.1(1) no
O(9') O(9Q) C(10') C(9Q) -27.3(1) no
O(9') O(9Q) C(10') C(10Q) 170.0(1) no
O(9') O(9Q) C(10') C(11') 169.8(1) no
O(9') O(9Q) C(10Q) C(10') -14.4(2) no
O(9') O(9Q) C(10Q) C(11') 165.3(2) no
O(9') O(9Q) C(10Q) C(11Q) 141.4(2) no
O(9') C(9') O(6) C(5A) -117(1) no
O(9') C(9') O(6) C(6A) -54(1) no
O(9') C(9') O(6) C(6) -62.2(8) no
O(9') C(9') O(6) C(9Q) 56(2) no
O(9') C(9') O(6A) C(6A) -97(1) no
O(9') C(9') O(6A) C(6) -95.6(7) no
O(9') C(9') O(6A) C(9Q) 55(2) no
O(9') C(9') O(9Q) C(9Q) -145.5(2) no
O(9') C(9') O(9Q) C(10') -126.1(2) no
O(9') C(9') O(9Q) C(10Q) -130.7(3) no
O(9') C(9') C(9Q) O(9Q) 3(2) no
O(9') C(9') C(9Q) C(10') -16(2) no
O(9') C(9Q) O(6) C(5A) -67(2) no
O(9') C(9Q) O(6) C(6A) 11(2) no
O(9') C(9Q) O(6) C(6) 1(2) no
O(9') C(9Q) O(6) C(9') -76(2) no
O(9') C(9Q) O(6A) C(6A) -59(2) no
O(9') C(9Q) O(6A) C(6) -57(2) no
O(9') C(9Q) O(6A) C(9') -89(3) no
O(9') C(9Q) O(9Q) C(9') 16.4(1) no
O(9') C(9Q) O(9Q) C(10') -145.1(1) no
O(9') C(9Q) O(9Q) C(10Q) -152.1(1) no
O(9') C(9Q) C(9') O(9Q) -3(2) no
O(9') C(9Q) C(10') O(9Q) 7(3) no
O(9') C(9Q) C(10') C(10Q) 40(10) no
O(9') C(9Q) C(10') C(11') 41(2) no
O(9') C(10') O(9Q) C(9') 19(9) no
O(9') C(10') O(9Q) C(9Q) 27.3(1) no
O(9') C(10') O(9Q) C(10Q) -170.0(1) no
O(9') C(10') C(9Q) O(9Q) -7(3) no
O(9') C(10') C(9Q) C(9') 21(2) no
O(9') C(10') C(10Q) O(9Q) 2(3) no
O(9') C(10') C(10Q) C(11') -173.0103 no
O(9') C(10') C(10Q) C(11Q) -65.1(2) no
O(9') C(10') C(11') O(11') 75(1) no
O(9') C(10') C(11') O(11Q) 30(2) no
O(9') C(10') C(11') C(10Q) 7.0654 no
O(9') C(10') C(11') C(11Q) -60(4) no
O(9') C(10Q) O(9Q) C(9') 25.5(1) no
O(9') C(10Q) O(9Q) C(9Q) 32.3(1) no
O(9') C(10Q) O(9Q) C(10') 14.4(2) no
O(9') C(10Q) C(10') O(9Q) -2(3) no
O(9') C(10Q) C(10') C(9Q) -27(6) no
O(9') C(10Q) C(10') C(11') 173.0103 no
O(9') C(10Q) C(11') O(11') 75(5) no
O(9') C(10Q) C(11') O(11Q) 29(7) no
O(9') C(10Q) C(11') C(10') -172.7278 no
O(9') C(10Q) C(11') C(11Q) -59(7) no
O(9') C(10Q) C(11Q) O(11Q) 81(4) no
O(9') C(10Q) C(11Q) C(11') 134(6) no
O(9Q) O(9') C(9') C(9Q) -33.0(2) no
O(9Q) O(9') C(9Q) C(9') 163.7(1) no
O(9Q) O(9') C(9Q) C(10') -30.1(1) no
O(9Q) O(9') C(10') C(9Q) 147.8(1) no
O(9Q) O(9') C(10') C(10Q) -10.5(1) no
O(9Q) O(9') C(10') C(11') -10.7(1) no
O(9Q) O(9') C(10Q) C(10') 164.5(2) no
O(9Q) O(9') C(10Q) C(11') -15.9(2) no
O(9Q) O(9') C(10Q) C(11Q) -40.2(2) no
O(9Q) C(9') O(6) C(5A) -121(2) no
O(9Q) C(9') O(6) C(6A) -58(2) no
O(9Q) C(9') O(6) C(6) -67(1) no
O(9Q) C(9') O(6) C(9Q) 52(2) no
O(9Q) C(9') O(6A) C(6A) -102(2) no
O(9Q) C(9') O(6A) C(6) -100(1) no
O(9Q) C(9') O(6A) C(9Q) 51(2) no
O(9Q) C(9') O(9') C(9Q) 33.0(2) no
O(9Q) C(9') O(9') C(10') 48.3(2) no
O(9Q) C(9') O(9') C(10Q) 42.3(2) no
O(9Q) C(9') C(9Q) C(10') -19(2) no
O(9Q) C(9Q) O(6) C(5A) -75(2) no
O(9Q) C(9Q) O(6) C(6A) 3(3) no
O(9Q) C(9Q) O(6) C(6) -7(2) no
O(9Q) C(9Q) O(6) C(9') -84(2) no
O(9Q) C(9Q) O(6A) C(6A) -69(2) no
O(9Q) C(9Q) O(6A) C(6) -68(2) no
O(9Q) C(9Q) O(6A) C(9') -99(3) no
O(9Q) C(9Q) O(9') C(9') -163.7(1) no
O(9Q) C(9Q) O(9') C(10') 30.1(1) no
O(9Q) C(9Q) O(9') C(10Q) 23.1(1) no
O(9Q) C(9Q) C(10') C(10Q) 32(10) no
O(9Q) C(9Q) C(10') C(11') 34(3) no
O(9Q) C(10') O(9') C(9') -155.9(1) no
O(9Q) C(10') O(9') C(9Q) -147.8(1) no
O(9Q) C(10') O(9') C(10Q) 10.5(1) no
O(9Q) C(10') C(9Q) C(9') 28(3) no
O(9Q) C(10') C(10Q) C(11') -174.9747 no
O(9Q) C(10') C(10Q) C(11Q) -67.0(1) no
O(9Q) C(10') C(11') O(11') 73(2) no
O(9Q) C(10') C(11') O(11Q) 28(3) no
O(9Q) C(10') C(11') C(10Q) 5.0494 no
O(9Q) C(10') C(11') C(11Q) -62(4) no
O(9Q) C(10Q) O(9') C(9') -147.5(2) no
O(9Q) C(10Q) O(9') C(9Q) -142.4(2) no
O(9Q) C(10Q) O(9') C(10') -164.5(2) no
O(9Q) C(10Q) C(10') C(9Q) -25(8) no
O(9Q) C(10Q) C(10') C(11') 174.9747 no
O(9Q) C(10Q) C(11') O(11') 73(5) no
O(9Q) C(10Q) C(11') O(11Q) 27(7) no
O(9Q) C(10Q) C(11') C(10') -174.8128 no
O(9Q) C(10Q) C(11') C(11Q) -61(7) no
O(9Q) C(10Q) C(11Q) O(11Q) 77(4) no
O(9Q) C(10Q) C(11Q) C(11') 130(7) no
O(11) C(11) C(1) C(2) -59.0(5) no
O(11) C(11) C(1) C(10) 175.5(4) no
O(11) C(11) C(7) C(6A) -1(1) no
O(11) C(11) C(7) C(6) 6.1(6) no
O(11) C(11) C(7) C(8) 173.6(5) no
O(11) C(13') O(14') C(14') 179.8(4) no
O(11') O(11Q) C(11') C(10') 69(2) no
O(11') O(11Q) C(11') C(10Q) 70(4) no
O(11') O(11Q) C(11') C(11Q) -176(5) no
O(11') O(11Q) C(11Q) C(10Q) 29(3) no
O(11') O(11Q) C(11Q) C(11') 4(4) no
O(11') C(11') O(11Q) C(11Q) 176(5) no
O(11') C(11') O(11Q) C(12') 47.3(8) no
O(11') C(11') C(10') C(9Q) 46(3) no
O(11') C(11') C(10') C(10Q) 67.7040 no
O(11') C(11') C(10Q) C(10') -112.5956 no
O(11') C(11') C(10Q) C(11Q) 134(5) no
O(11') C(11') C(11Q) O(11Q) -3(4) no
O(11') C(11') C(11Q) C(10Q) -131(6) no
O(11') C(12') O(11Q) C(11') -48(1) no
O(11') C(12') O(11Q) C(11Q) -75(2) no
O(11Q) O(11') C(11') C(10') -135(2) no
O(11Q) O(11') C(11') C(10Q) -134(3) no
O(11Q) O(11') C(11') C(11Q) 4(5) no
O(11Q) C(11') O(11') C(12') -57(1) no
O(11Q) C(11') C(10') C(9Q) 1(3) no
O(11Q) C(11') C(10') C(10Q) 22.5790 no
O(11Q) C(11') C(10Q) C(10') -157.8063 no
O(11Q) C(11') C(10Q) C(11Q) 89(6) no
O(11Q) C(11') C(11Q) C(10Q) -128(4) no
O(11Q) C(11Q) C(10Q) C(10') 133.0(1) no
O(11Q) C(11Q) C(10Q) C(11') -53(4) no
O(11Q) C(11Q) C(11') C(10') 129(2) no
O(11Q) C(11Q) C(11') C(10Q) 128(4) no
O(11Q) C(12') O(11') C(11') 58(2) no
O(13') C(13') O(11) C(11) 3.4(7) no
O(13') C(13') O(14') C(14') 0.6(8) no
O(14') C(13') O(11) C(11) -175.7(4) no
C(1) C(2) O(2) C(1') -170.1(4) no
C(1) C(2) C(3) C(4) 102.0(6) no
C(1) C(10) C(9) C(8) 25.5(7) no
C(1) C(11) O(11) C(13') -158.0(4) no
C(1) C(11) C(7) C(6A) -123(1) no
C(1) C(11) C(7) C(6) -115.8(5) no
C(1) C(11) C(7) C(8) 51.7(6) no
C(1') O(2) C(2) C(3) 68.2(5) no
C(1') C(2') C(3') C(4') 177.9(5) no
C(1') C(2') C(7') C(6') -177.1(4) no
C(2) O(2) C(1') C(2') 173.0(5) no
C(2) C(1) C(10) C(9) -104.5(5) no
C(2) C(1) C(11) C(7) 65.7(5) no
C(2) C(3) C(4) C(5) -30.8(8) no
C(2) C(3) C(4) C(5A) -76(2) no
C(2') C(3') C(4') C(5') -0.9(9) no
C(2') C(7') C(6') C(5') -0.8(7) no
C(3) C(2) C(1) C(10) 53.2(5) no
C(3) C(2) C(1) C(11) -69.3(5) no
C(3) C(4) C(5) C(5A) -122(1) no
C(3) C(4) C(5) C(6A) -78.7(8) no
C(3) C(4) C(5) C(6) -72.3(7) no
C(3) C(4) C(5A) C(5) 85(2) no
C(3) C(4) C(5A) C(6A) 8(3) no
C(3) C(4) C(5A) C(6) 23(3) no
C(3') C(2') C(7') C(6') 1.2(7) no
C(3') C(4') C(5') C(6') 1.3(8) no
C(4) C(5) C(5A) C(6A) 127(1) no
C(4) C(5) C(5A) C(6) 127.8(8) no
C(4) C(5) C(6A) C(5A) -52(1) no
C(4) C(5) C(6A) C(6) 132(5) no
C(4) C(5) C(6A) C(7) 64(1) no
C(4) C(5) C(6) C(5A) -54(1) no
C(4) C(5) C(6) C(6A) -51(5) no
C(4) C(5) C(6) C(7) 51.7(7) no
C(4) C(5A) O(6) C(6A) 87(3) no
C(4) C(5A) O(6) C(6) 92(2) no
C(4) C(5A) O(6) C(9') -158(2) no
C(4) C(5A) O(6) C(9Q) -163(2) no
C(4) C(5A) C(5) C(6A) -127(1) no
C(4) C(5A) C(5) C(6) -127.8(8) no
C(4) C(5A) C(6A) C(5) 65(2) no
C(4) C(5A) C(6A) C(6) 68(4) no
C(4) C(5A) C(6A) C(7) -5(3) no
C(4) C(5A) C(6) C(5) 58(1) no
C(4) C(5A) C(6) C(6A) -120(4) no
C(4) C(5A) C(6) C(7) -34(2) no
C(4') C(3') C(2') C(7') -0.4(9) no
C(4') C(5') O(5') C(8') -9.0(7) no
C(4') C(5') C(6') C(7') -0.5(7) no
C(5) C(4) C(5A) C(6A) -76(2) no
C(5) C(4) C(5A) C(6) -62(2) no
C(5) C(5A) O(6) C(6A) -21(2) no
C(5) C(5A) O(6) C(6) -15(2) no
C(5) C(5A) O(6) C(9') 94(2) no
C(5) C(5A) O(6) C(9Q) 90(2) no
C(5) C(5A) C(6A) C(6) 2(4) no
C(5) C(5A) C(6A) C(7) -71(2) no
C(5) C(5A) C(6) C(6A) -177(4) no
C(5) C(5A) C(6) C(7) -91(1) no
C(5) C(6A) O(6) C(5A) 9.0(9) no
C(5) C(6A) O(6) C(6) -19(8) no
C(5) C(6A) O(6) C(9') -81(2) no
C(5) C(6A) O(6) C(9Q) -113(2) no
C(5) C(6A) O(6A) C(6) -79.0(2) no
C(5) C(6A) O(6A) C(9') -41(3) no
C(5) C(6A) O(6A) C(9Q) -55(3) no
C(5) C(6A) C(5A) C(6) -2(4) no
C(5) C(6A) C(6) C(5A) 2(3) no
C(5) C(6A) C(6) C(7) -113(4) no
C(5) C(6A) C(7) C(6) 32(4) no
C(5) C(6A) C(7) C(8) -114.6(9) no
C(5) C(6A) C(7) C(11) 60(2) no
C(5) C(6) O(6) C(5A) 8.1(9) no
C(5) C(6) O(6) C(6A) 157(9) no
C(5) C(6) O(6) C(9') -81.1(7) no
C(5) C(6) O(6) C(9Q) -111(1) no
C(5) C(6) O(6A) C(6A) 92.8(2) no
C(5) C(6) O(6A) C(9') -49(1) no
C(5) C(6) O(6A) C(9Q) -63(2) no
C(5) C(6) C(5A) C(6A) 177(4) no
C(5) C(6) C(6A) C(5A) -2(3) no
C(5) C(6) C(6A) C(7) 113(4) no
C(5) C(6) C(7) C(6A) -138(5) no
C(5) C(6) C(7) C(8) -99.8(7) no
C(5) C(6) C(7) C(11) 66.0(7) no
C(5A) O(6) O(6A) C(6A) 8(3) no
C(5A) O(6) O(6A) C(6) 12(3) no
C(5A) O(6) O(6A) C(9') 126(3) no
C(5A) O(6) O(6A) C(9Q) 133(3) no
C(5A) O(6) C(6A) C(6) 28(8) no
C(5A) O(6) C(6A) C(7) -107(2) no
C(5A) O(6) C(6) C(6A) -149(9) no
C(5A) O(6) C(6) C(7) -112.8(9) no
C(5A) O(6) C(9') C(9Q) -173(2) no
C(5A) O(6) C(9Q) C(9') 9(3) no
C(5A) O(6) C(9Q) C(10') -124(1) no
C(5A) C(4) C(5) C(6A) 44(1) no
C(5A) C(4) C(5) C(6) 50(1) no
C(5A) C(5) C(6A) C(6) -176(5) no
C(5A) C(5) C(6A) C(7) 117(2) no
C(5A) C(5) C(6) C(6A) 4(5) no
C(5A) C(5) C(6) C(7) 106(1) no
C(5A) C(6A) O(6) C(6) -28(8) no
C(5A) C(6A) O(6) C(9') -90(1) no
C(5A) C(6A) O(6) C(9Q) -122(1) no
C(5A) C(6A) O(6A) C(6) -91.4(2) no
C(5A) C(6A) O(6A) C(9') -54(2) no
C(5A) C(6A) O(6A) C(9Q) -67(2) no
C(5A) C(6A) C(5) C(6) 176(5) no
C(5A) C(6A) C(6) C(7) -115.2(9) no
C(5A) C(6A) C(7) C(6) 63(4) no
C(5A) C(6A) C(7) C(8) -83(2) no
C(5A) C(6A) C(7) C(11) 91(2) no
C(5A) C(6) O(6) C(6A) 149(9) no
C(5A) C(6) O(6) C(9') -89.2(9) no
C(5A) C(6) O(6) C(9Q) -119(1) no
C(5A) C(6) O(6A) C(6A) 84.3(2) no
C(5A) C(6) O(6A) C(9') -58(1) no
C(5A) C(6) O(6A) C(9Q) -72(1) no
C(5A) C(6) C(5) C(6A) -4(5) no
C(5A) C(6) C(6A) C(7) 115.2(9) no
C(5A) C(6) C(7) C(6A) -96(5) no
C(5A) C(6) C(7) C(8) -58(1) no
C(5A) C(6) C(7) C(11) 108(1) no
C(6') C(5') O(5') C(8') 170.4(5) no
C(6A) O(6) O(6A) C(6) 4(1) no
C(6A) O(6) O(6A) C(9') 118(1) no
C(6A) O(6) O(6A) C(9Q) 125(1) no
C(6A) O(6) C(5A) C(6) -5(1) no
C(6A) O(6) C(6) C(7) 36(9) no
C(6A) O(6) C(9') C(9Q) -110(2) no
C(6A) O(6) C(9Q) C(9') 87(2) no
C(6A) O(6) C(9Q) C(10') -46(2) no
C(6A) O(6A) O(6) C(6) -4(1) no
C(6A) O(6A) O(6) C(9') -118(1) no
C(6A) O(6A) O(6) C(9Q) -125(1) no
C(6A) O(6A) C(6) C(7) -32.5(2) no
C(6A) O(6A) C(9') C(9Q) -152(2) no
C(6A) O(6A) C(9Q) C(9') 30(3) no
C(6A) O(6A) C(9Q) C(10') -108(2) no
C(6A) C(5) C(5A) C(6) 0.6(9) no
C(6A) C(5) C(6) C(7) 102(5) no
C(6A) C(5A) O(6) C(6) 5(1) no
C(6A) C(5A) O(6) C(9') 115(1) no
C(6A) C(5A) O(6) C(9Q) 110(2) no
C(6A) C(5A) C(5) C(6) -0.6(9) no
C(6A) C(5A) C(6) C(7) 86(3) no
C(6A) C(6) O(6) C(9') 122(9) no
C(6A) C(6) O(6) C(9Q) 92(9) no
C(6A) C(6) O(6A) C(9') -142.3(2) no
C(6A) C(6) O(6A) C(9Q) -156.2(2) no
C(6A) C(6) C(7) C(8) 38(5) no
C(6A) C(6) C(7) C(11) -156(5) no
C(6A) C(7) C(8) C(9) 176.1(8) no
C(6) O(6) O(6A) C(9') 114.1(6) no
C(6) O(6) O(6A) C(9Q) 122(1) no
C(6) O(6) C(6A) C(7) -135.8(1) no
C(6) O(6) C(9') C(9Q) -118(2) no
C(6) O(6) C(9Q) C(9') 76(2) no
C(6) O(6) C(9Q) C(10') -57(2) no
C(6) O(6A) O(6) C(9') -114.1(6) no
C(6) O(6A) O(6) C(9Q) -122(1) no
C(6) O(6A) C(6A) C(7) 145.4(2) no
C(6) O(6A) C(9') C(9Q) -151(2) no
C(6) O(6A) C(9Q) C(9') 32(2) no
C(6) O(6A) C(9Q) C(10') -107(1) no
C(6) C(5) C(6A) C(7) -67(4) no
C(6) C(5A) O(6) C(9') 109.2(6) no
C(6) C(5A) O(6) C(9Q) 105(1) no
C(6) C(5A) C(6A) C(7) -73(3) no
C(6) C(6A) O(6) C(9') -61(9) no
C(6) C(6A) O(6) C(9Q) -94(9) no
C(6) C(6A) O(6A) C(9') 37.7(2) no
C(6) C(6A) O(6A) C(9Q) 24.3(2) no
C(6) C(6A) C(7) C(8) -147(4) no
C(6) C(6A) C(7) C(11) 28(5) no
C(6) C(7) C(8) C(9) 166.6(5) no
C(7) C(6A) O(6) C(9') 163(1) no
C(7) C(6A) O(6) C(9Q) 130(2) no
C(7) C(6A) O(6A) C(9') -177(1) no
C(7) C(6A) O(6A) C(9Q) 170(2) no
C(7) C(6) O(6) C(9') 158.0(5) no
C(7) C(6) O(6) C(9Q) 128(1) no
C(7) C(6) O(6A) C(9') -174.7(6) no
C(7) C(6) O(6A) C(9Q) 171(1) no
C(7) C(8) C(9) C(10) -39.1(7) no
C(7) C(11) O(11) C(13') 78.6(5) no
C(7) C(11) C(1) C(10) -59.9(5) no
C(9) C(8) C(7) C(11) 0.6(8) no
C(9) C(10) C(1) C(11) 20.7(6) no
C(9') O(6) O(6A) C(9Q) 7(1) no
C(9') O(6) C(9Q) C(10') -133(3) no
C(9') O(6A) O(6) C(9Q) -7(1) no
C(9') O(6A) C(9Q) C(10') -138(3) no
C(9') O(9') O(9Q) C(9Q) 20.9(1) no
C(9') O(9') O(9Q) C(10') 61.6(3) no
C(9') O(9') O(9Q) C(10Q) 68.1(3) no
C(9') O(9') C(9Q) C(10') 166(2) no
C(9') O(9') C(10') C(9Q) -8.1(9) no
C(9') O(9') C(10') C(10Q) -166(6) no
C(9') O(9') C(10') C(11') -166.7(9) no
C(9') O(9') C(10Q) C(10') 17(7) no
C(9') O(9') C(10Q) C(11') -163(4) no
C(9') O(9') C(10Q) C(11Q) 172(2) no
C(9') O(9Q) O(9') C(9Q) -20.9(1) no
C(9') O(9Q) O(9') C(10') -61.6(3) no
C(9') O(9Q) O(9') C(10Q) -68.1(3) no
C(9') O(9Q) C(9Q) C(10') 161(2) no
C(9') O(9Q) C(10') C(9Q) -8(1) no
C(9') O(9Q) C(10') C(10Q) -171(6) no
C(9') O(9Q) C(10') C(11') -171(2) no
C(9') O(9Q) C(10Q) C(10') 11(7) no
C(9') O(9Q) C(10Q) C(11') -169(4) no
C(9') O(9Q) C(10Q) C(11Q) 167(3) no
C(9') C(9Q) O(9') C(10') -166(2) no
C(9') C(9Q) O(9') C(10Q) -173(2) no
C(9') C(9Q) O(9Q) C(10') -161(2) no
C(9') C(9Q) O(9Q) C(10Q) -169(3) no
C(9') C(9Q) C(10') C(10Q) 60.6(1) no
C(9') C(9Q) C(10') C(11') 62(4) no
C(9Q) O(9') O(9Q) C(10') 40.7(1) no
C(9Q) O(9') O(9Q) C(10Q) 47.2(2) no
C(9Q) O(9') C(10') C(10Q) -158(6) no
C(9Q) O(9') C(10') C(11') -159(1) no
C(9Q) O(9') C(10Q) C(10') 22(6) no
C(9Q) O(9') C(10Q) C(11') -158(5) no
C(9Q) O(9') C(10Q) C(11Q) 177(3) no
C(9Q) O(9Q) O(9') C(10') -40.7(1) no
C(9Q) O(9Q) O(9') C(10Q) -47.2(2) no
C(9Q) O(9Q) C(10') C(10Q) -163(6) no
C(9Q) O(9Q) C(10') C(11') -163(2) no
C(9Q) O(9Q) C(10Q) C(10') 18(6) no
C(9Q) O(9Q) C(10Q) C(11') -162(5) no
C(9Q) O(9Q) C(10Q) C(11Q) 174(3) no
C(9Q) C(9') O(9') C(10') 15(2) no
C(9Q) C(9') O(9') C(10Q) 9(3) no
C(9Q) C(9') O(9Q) C(10') 19(2) no
C(9Q) C(9') O(9Q) C(10Q) 15(4) no
C(9Q) C(10') O(9') C(10Q) 158(6) no
C(9Q) C(10') O(9Q) C(10Q) 163(6) no
C(9Q) C(10') C(10Q) C(11') 159.5374 no
C(9Q) C(10') C(10Q) C(11Q) -92.5(2) no
C(9Q) C(10') C(11') C(10Q) -21.4453 no
C(9Q) C(10') C(11') C(11Q) -89(4) no
C(10') O(9') O(9Q) C(10Q) 6(8) no
C(10') O(9') C(10Q) C(11') 179.6(1) no
C(10') O(9') C(10Q) C(11Q) 155(8) no
C(10') O(9Q) O(9') C(10Q) -6(8) no
C(10') O(9Q) C(10Q) C(11') 179.7(1) no
C(10') O(9Q) C(10Q) C(11Q) 156(8) no
C(10') C(9Q) O(9') C(10Q) -7(2) no
C(10') C(9Q) O(9Q) C(10Q) -7(2) no
C(10') C(10Q) C(11') C(11Q) 113.5054 no
C(10') C(10Q) C(11Q) C(11') -173.8(2) no
C(10') C(11') O(11') C(12') 168(1) no
C(10') C(11') O(11Q) C(11Q) -115(5) no
C(10') C(11') O(11Q) C(12') 117(2) no
C(10') C(11') C(10Q) C(11Q) -113.5054 no
C(10') C(11') C(11Q) C(10Q) 1(3) no
C(10Q) O(9') C(10') C(11') 0(6) no
C(10Q) O(9Q) C(10') C(11') 0(5) no
C(10Q) C(10') C(11') C(11Q) -67.1276 no
C(10Q) C(11') O(11') C(12') 169(3) no
C(10Q) C(11') O(11Q) C(11Q) -114(6) no
C(10Q) C(11') O(11Q) C(12') 117(4) no
C(10Q) C(11Q) O(11Q) C(11') 25(2) no
C(10Q) C(11Q) O(11Q) C(12') 86(3) no
C(11') O(11') O(11Q) C(11Q) -2(2) no
C(11') O(11') O(11Q) C(12') -125(1) no
C(11') O(11Q) O(11') C(12') 125(1) no
C(11') C(10') C(10Q) C(11Q) 107.9410 no
C(11') C(11Q) O(11Q) C(12') 61(5) no
C(11Q) O(11Q) O(11') C(12') 123(2) no
C(11Q) C(11') O(11') C(12') -53(5) no
C(11Q) C(11') O(11Q) C(12') -129(4) no
